data_4023118
loop_
_publ_author_name
'Angshuman R. Choudhury'
'Deepak Chopra'
'Tayur N. Guru Row'
'Kuppuswamy Nagarajan'
'John D. Roberts'

_publ_contact_author 'Farrugia, Louis J.'
_publ_contact_author_email louis@chem.gla.ac.uk
_publ_section_title
;
 Chemistry of 1-Fluoro-2,3,4-triphenylcyclobutadiene Dimers
;
_journal_name_full 'Journal of Organic Chemistry'
_journal_page_first 9732
_journal_page_last 9735
_journal_paper_doi 10.1021/jo701900k
_journal_volume 72
_journal_year 2007
_chemical_formula_sum 'C44 H30 O'
_chemical_formula_weight 574.68
_chemical_name_systematic
;
 ?
;
_space_group_IT_number 2
_symmetry_cell_setting triclinic
_symmetry_space_group_name_Hall '-P 1'
_symmetry_space_group_name_H-M 'P -1'
_atom_sites_solution_hydrogens geom
_atom_sites_solution_primary direct
_atom_sites_solution_secondary difmap
_audit_creation_date 2005-12-28T12:04:03-00:00
_audit_creation_method 'WinGX routine CIF_UPDATE'
_cell_angle_alpha 70.931(3)
_cell_angle_beta 82.481(3)
_cell_angle_gamma 70.186(2)
_cell_formula_units_Z 2
_cell_length_a 11.1899(16)
_cell_length_b 11.7329(17)
_cell_length_c 13.374(2)
_cell_measurement_temperature 293(2)
_cell_volume 1560.9(4)
_computing_structure_refinement 'SHELXL-97 (Sheldrick, 1997)'
_diffrn_ambient_temperature 293(2)
_diffrn_measured_fraction_theta_full 0.991
_diffrn_measured_fraction_theta_max 0.991
_diffrn_radiation_monochromator graphite
_diffrn_radiation_type MoK\a
_diffrn_radiation_wavelength 0.71073
_diffrn_reflns_av_R_equivalents 0.0278
_diffrn_reflns_av_unetI/netI 0.0535
_diffrn_reflns_limit_h_max 13
_diffrn_reflns_limit_h_min -13
_diffrn_reflns_limit_k_max 13
_diffrn_reflns_limit_k_min -14
_diffrn_reflns_limit_l_max 16
_diffrn_reflns_limit_l_min -16
_diffrn_reflns_number 11734
_diffrn_reflns_theta_full 25.35
_diffrn_reflns_theta_max 25.35
_diffrn_reflns_theta_min 1.93
_exptl_absorpt_coefficient_mu 0.071
_exptl_absorpt_correction_type none
_exptl_crystal_density_diffrn 1.223
_exptl_crystal_density_method 'not measured'
_exptl_crystal_F_000 604
_refine_diff_density_max 0.573
_refine_diff_density_min -0.146
_refine_diff_density_rms 0.032
_refine_ls_extinction_method none
_refine_ls_goodness_of_fit_ref 1.025
_refine_ls_hydrogen_treatment mixed
_refine_ls_matrix_type full
_refine_ls_number_parameters 406
_refine_ls_number_reflns 5670
_refine_ls_number_restraints 0
_refine_ls_restrained_S_all 1.025
_refine_ls_R_factor_all 0.1162
_refine_ls_R_factor_gt 0.0617
_refine_ls_shift/su_max 0
_refine_ls_shift/su_mean 0
_refine_ls_structure_factor_coef Fsqd
_refine_ls_weighting_details 'calc w=1/[\s^2^(Fo^2^)+(0.0648P)^2^+0.2043P] where P=(Fo^2^+2Fc^2^)/3'
_refine_ls_weighting_scheme calc
_refine_ls_wR_factor_gt 0.1299
_refine_ls_wR_factor_ref 0.1528
_reflns_number_gt 3381
_reflns_number_total 5670
_reflns_threshold_expression >2sigma(I)
_cod_data_source_file jo701900k-File004.cif
_cod_data_source_block kncal6_m
_cod_database_code 4023118

loop_
_symmetry_equiv_pos_as_xyz
'x, y, z'
'-x, -y, -z'

loop_
_atom_site_label
_atom_site_type_symbol
_atom_site_fract_x
_atom_site_fract_y
_atom_site_fract_z
_atom_site_U_iso_or_equiv
_atom_site_adp_type
_atom_site_occupancy
_atom_site_symmetry_multiplicity
_atom_site_calc_flag
_atom_site_refinement_flags
C8 C 0.3083(2) 0.6181(2) 0.26558(18) 0.0415(6) Uani 1 1 d .
C15 C 0.1303(2) 0.8238(2) 0.27191(19) 0.0438(6) Uani 1 1 d .
C27 C 0.6606(2) 0.4836(2) 0.26020(19) 0.0423(6) Uani 1 1 d .
C6 C 0.4646(2) 0.4459(2) 0.22374(18) 0.0436(6) Uani 1 1 d .
C9 C 0.0001(2) 0.7251(2) 0.12937(19) 0.0454(6) Uani 1 1 d .
O1 O 0.21130(18) 0.5055(2) 0.08807(16) 0.0780(7) Uani 1 1 d .
C4 C 0.4236(2) 0.6224(2) 0.28136(18) 0.0430(6) Uani 1 1 d .
C39 C 0.2708(2) 0.4043(2) 0.3267(2) 0.0446(6) Uani 1 1 d .
C3 C 0.1829(2) 0.7090(2) 0.23682(18) 0.0415(6) Uani 1 1 d .
C1 C 0.2213(2) 0.5561(2) 0.1502(2) 0.0475(6) Uani 1 1 d .
C21 C 0.4497(2) 0.7284(2) 0.3021(2) 0.0439(6) Uani 1 1 d .
C33 C 0.5311(2) 0.3349(2) 0.1849(2) 0.0504(7) Uani 1 1 d .
C5 C 0.5211(2) 0.5113(2) 0.25748(18) 0.0433(6) Uani 1 1 d .
C2 C 0.1298(2) 0.6730(2) 0.17050(18) 0.0419(6) Uani 1 1 d .
C7 C 0.3210(2) 0.5002(2) 0.23888(18) 0.0417(6) Uani 1 1 d .
C20 C 0.1566(2) 0.8181(3) 0.3722(2) 0.0526(7) Uani 1 1 d .
H20 H 0.2052 0.7415 0.4169 0.063 Uiso 1 1 calc R
C32 C 0.7329(2) 0.4915(2) 0.1675(2) 0.0533(7) Uani 1 1 d .
H32 H 0.6932 0.5177 0.1033 0.064 Uiso 1 1 calc R
C22 C 0.4207(2) 0.8479(3) 0.2286(2) 0.0563(7) Uani 1 1 d .
H22 H 0.3883 0.8611 0.1636 0.068 Uiso 1 1 calc R
C31 C 0.8628(2) 0.4611(3) 0.1691(2) 0.0608(8) Uani 1 1 d .
H31 H 0.91 0.4671 0.1061 0.073 Uiso 1 1 calc R
C30 C 0.9229(2) 0.4222(3) 0.2623(2) 0.0613(8) Uani 1 1 d .
H30 H 1.0107 0.4016 0.263 0.074 Uiso 1 1 calc R
C16 C 0.0581(2) 0.9396(3) 0.2064(2) 0.0582(7) Uani 1 1 d .
H16 H 0.0391 0.9462 0.1387 0.07 Uiso 1 1 calc R
C40 C 0.2810(2) 0.2875(3) 0.3171(2) 0.0594(7) Uani 1 1 d .
H40 H 0.3196 0.2667 0.2567 0.071 Uiso 1 1 calc R
C44 C 0.2102(3) 0.4326(3) 0.4166(2) 0.0591(7) Uani 1 1 d .
H44 H 0.2012 0.5107 0.4251 0.071 Uiso 1 1 calc R
C41 C 0.2349(3) 0.2013(3) 0.3957(3) 0.0722(9) Uani 1 1 d .
H41 H 0.2448 0.1225 0.3884 0.087 Uiso 1 1 calc R
C26 C 0.4981(3) 0.7122(3) 0.3979(2) 0.0626(8) Uani 1 1 d .
H26 H 0.5188 0.6326 0.4484 0.075 Uiso 1 1 calc R
C28 C 0.7233(2) 0.4444(3) 0.3538(2) 0.0615(8) Uani 1 1 d .
H28 H 0.6769 0.4386 0.4172 0.074 Uiso 1 1 calc R
C14 C -0.1045(2) 0.7548(2) 0.1964(2) 0.0564(7) Uani 1 1 d .
H14 H -0.0916 0.7474 0.2658 0.068 Uiso 1 1 calc R
C29 C 0.8530(3) 0.4137(3) 0.3547(2) 0.0710(9) Uani 1 1 d .
H29 H 0.8936 0.387 0.4186 0.085 Uiso 1 1 calc R
C38 C 0.5068(3) 0.3376(3) 0.0857(3) 0.0721(9) Uani 1 1 d .
H38 H 0.4431 0.4064 0.0466 0.087 Uiso 1 1 calc R
C10 C -0.0218(3) 0.7377(3) 0.0268(2) 0.0660(8) Uani 1 1 d .
H10 H 0.0466 0.718 -0.0191 0.079 Uiso 1 1 calc R
C13 C -0.2259(3) 0.7947(3) 0.1611(3) 0.0728(9) Uani 1 1 d .
H13 H -0.2948 0.8132 0.2068 0.087 Uiso 1 1 calc R
C34 C 0.6227(3) 0.2294(3) 0.2429(3) 0.0732(9) Uani 1 1 d .
H34 H 0.6408 0.224 0.3106 0.088 Uiso 1 1 calc R
C42 C 0.1750(3) 0.2309(3) 0.4842(3) 0.0748(9) Uani 1 1 d .
H42 H 0.1431 0.1733 0.5366 0.09 Uiso 1 1 calc R
C25 C 0.5159(3) 0.8122(4) 0.4190(3) 0.0788(10) Uani 1 1 d .
H25 H 0.5483 0.7996 0.4838 0.095 Uiso 1 1 calc R
C23 C 0.4392(3) 0.9484(3) 0.2505(3) 0.0726(9) Uani 1 1 d .
H23 H 0.4195 1.0284 0.2004 0.087 Uiso 1 1 calc R
C43 C 0.1629(3) 0.3467(3) 0.4941(2) 0.0741(9) Uani 1 1 d .
H43 H 0.1222 0.3678 0.5539 0.089 Uiso 1 1 calc R
C17 C 0.0144(3) 1.0451(3) 0.2424(3) 0.0739(9) Uani 1 1 d .
H17 H -0.0338 1.1226 0.1983 0.089 Uiso 1 1 calc R
C19 C 0.1121(3) 0.9241(3) 0.4068(3) 0.0695(8) Uani 1 1 d .
H19 H 0.1305 0.9185 0.4744 0.083 Uiso 1 1 calc R
C18 C 0.0414(3) 1.0365(3) 0.3419(3) 0.0767(9) Uani 1 1 d .
H18 H 0.0112 1.1079 0.3652 0.092 Uiso 1 1 calc R
C35 C 0.6883(3) 0.1308(3) 0.2002(4) 0.0959(12) Uani 1 1 d .
H35 H 0.7487 0.0589 0.2399 0.115 Uiso 1 1 calc R
C24 C 0.4867(3) 0.9297(4) 0.3461(3) 0.0822(10) Uani 1 1 d .
H24 H 0.499 0.997 0.3611 0.099 Uiso 1 1 calc R
C12 C -0.2457(3) 0.8075(3) 0.0585(3) 0.0808(10) Uani 1 1 d .
H12 H -0.3282 0.8354 0.0346 0.097 Uiso 1 1 calc R
C36 C 0.6637(4) 0.1401(4) 0.1002(4) 0.1046(13) Uani 1 1 d .
H36 H 0.7095 0.0754 0.0712 0.125 Uiso 1 1 calc R
C11 C -0.1447(3) 0.7794(3) -0.0089(3) 0.0840(10) Uani 1 1 d .
H11 H -0.1585 0.7882 -0.0785 0.101 Uiso 1 1 calc R
C37 C 0.5732(4) 0.2423(4) 0.0426(3) 0.0985(12) Uani 1 1 d .
H37 H 0.5564 0.2478 -0.0254 0.118 Uiso 1 1 calc R

loop_
_atom_site_aniso_label
_atom_site_aniso_U_11
_atom_site_aniso_U_22
_atom_site_aniso_U_33
_atom_site_aniso_U_23
_atom_site_aniso_U_13
_atom_site_aniso_U_12
C8 0.0377(14) 0.0409(14) 0.0457(14) -0.0168(12) -0.0026(11) -0.0079(12)
C15 0.0312(13) 0.0436(15) 0.0557(16) -0.0171(13) 0.0039(11) -0.0104(11)
C27 0.0343(13) 0.0405(14) 0.0525(15) -0.0173(12) -0.0024(12) -0.0085(11)
C6 0.0327(13) 0.0413(14) 0.0523(15) -0.0158(12) -0.0033(11) -0.0036(11)
C9 0.0387(14) 0.0428(15) 0.0504(15) -0.0111(12) -0.0052(12) -0.0088(12)
O1 0.0664(14) 0.0892(16) 0.0840(14) -0.0565(13) -0.0279(11) 0.0068(11)
C4 0.0385(14) 0.0468(15) 0.0456(14) -0.0167(12) -0.0032(11) -0.0121(12)
C39 0.0312(13) 0.0444(15) 0.0589(16) -0.0174(13) -0.0093(12) -0.0080(11)
C3 0.0358(13) 0.0396(14) 0.0429(14) -0.0096(11) 0.0011(11) -0.0076(11)
C1 0.0360(14) 0.0579(17) 0.0517(15) -0.0220(13) -0.0015(11) -0.0134(12)
C21 0.0287(13) 0.0470(16) 0.0592(16) -0.0247(13) 0.0033(11) -0.0091(11)
C33 0.0345(14) 0.0465(16) 0.0719(18) -0.0233(14) 0.0006(12) -0.0103(12)
C5 0.0354(13) 0.0441(14) 0.0489(14) -0.0143(12) -0.0039(11) -0.0094(12)
C2 0.0359(13) 0.0446(15) 0.0406(13) -0.0113(11) -0.0003(11) -0.0084(11)
C7 0.0342(13) 0.0411(14) 0.0505(14) -0.0184(12) -0.0032(11) -0.0076(11)
C20 0.0458(15) 0.0558(17) 0.0589(17) -0.0247(14) 0.0068(13) -0.0154(13)
C32 0.0466(16) 0.0631(18) 0.0532(16) -0.0211(14) -0.0023(13) -0.0173(14)
C22 0.0501(16) 0.0540(18) 0.0689(18) -0.0272(15) 0.0068(14) -0.0163(14)
C31 0.0439(16) 0.072(2) 0.073(2) -0.0328(16) 0.0129(14) -0.0218(15)
C30 0.0316(14) 0.068(2) 0.087(2) -0.0273(17) -0.0027(15) -0.0147(13)
C16 0.0506(17) 0.0495(17) 0.0712(18) -0.0156(15) -0.0045(14) -0.0131(14)
C40 0.0450(16) 0.0573(18) 0.085(2) -0.0300(16) 0.0000(14) -0.0192(14)
C44 0.0667(19) 0.0575(18) 0.0554(17) -0.0152(15) -0.0016(14) -0.0241(15)
C41 0.0498(18) 0.0510(18) 0.120(3) -0.022(2) -0.0063(18) -0.0230(15)
C26 0.0554(18) 0.0637(19) 0.076(2) -0.0316(16) -0.0130(15) -0.0140(15)
C28 0.0437(16) 0.083(2) 0.0495(16) -0.0157(15) -0.0038(13) -0.0127(15)
C14 0.0457(16) 0.0546(17) 0.0658(17) -0.0196(14) 0.0046(14) -0.0129(13)
C29 0.0428(17) 0.094(2) 0.069(2) -0.0204(18) -0.0138(15) -0.0122(16)
C38 0.070(2) 0.065(2) 0.084(2) -0.0422(18) 0.0017(17) -0.0075(16)
C10 0.0544(18) 0.084(2) 0.0533(17) -0.0156(15) -0.0095(14) -0.0156(16)
C13 0.0382(17) 0.070(2) 0.104(3) -0.0269(19) 0.0025(17) -0.0106(15)
C34 0.0472(17) 0.0529(19) 0.112(3) -0.0230(18) -0.0141(17) -0.0046(15)
C42 0.0567(19) 0.069(2) 0.089(2) -0.0028(19) -0.0020(17) -0.0282(17)
C25 0.063(2) 0.087(3) 0.107(3) -0.059(2) -0.0167(18) -0.0163(18)
C23 0.063(2) 0.0501(19) 0.104(3) -0.0260(18) 0.0141(18) -0.0199(15)
C43 0.082(2) 0.077(2) 0.0625(19) -0.0142(18) 0.0023(16) -0.0318(19)
C17 0.059(2) 0.0437(18) 0.110(3) -0.0205(18) 0.0014(18) -0.0094(15)
C19 0.067(2) 0.078(2) 0.080(2) -0.046(2) 0.0145(17) -0.0277(18)
C18 0.068(2) 0.063(2) 0.112(3) -0.051(2) 0.021(2) -0.0225(18)
C35 0.052(2) 0.053(2) 0.172(4) -0.037(3) -0.009(2) 0.0016(16)
C24 0.059(2) 0.076(3) 0.137(3) -0.068(3) 0.004(2) -0.0219(18)
C12 0.0440(19) 0.071(2) 0.117(3) -0.014(2) -0.027(2) -0.0117(16)
C36 0.089(3) 0.074(3) 0.167(4) -0.072(3) 0.023(3) -0.022(2)
C11 0.067(2) 0.100(3) 0.074(2) -0.0125(19) -0.0313(19) -0.016(2)
C37 0.103(3) 0.085(3) 0.114(3) -0.066(2) 0.013(2) -0.010(2)

loop_
_atom_type_symbol
_atom_type_description
_atom_type_scat_dispersion_real
_atom_type_scat_dispersion_imag
_atom_type_scat_source
C C 0.0033 0.0016 'International Tables Vol C Tables 4.2.6.8 and 6.1.1.4'
H H 0 0 'International Tables Vol C Tables 4.2.6.8 and 6.1.1.4'
O O 0.0106 0.006 'International Tables Vol C Tables 4.2.6.8 and 6.1.1.4'

loop_
_geom_angle_atom_site_label_1
_geom_angle_atom_site_label_2
_geom_angle_atom_site_label_3
_geom_angle
C4 C8 C3 136.7(2)
C4 C8 C7 110.9(2)
C3 C8 C7 109.31(19)
C20 C15 C16 118.2(2)
C20 C15 C3 119.5(2)
C16 C15 C3 122.2(2)
C28 C27 C32 117.7(2)
C28 C27 C5 122.1(2)
C32 C27 C5 120.1(2)
C5 C6 C33 125.7(2)
C5 C6 C7 108.4(2)
C33 C6 C7 125.8(2)
C10 C9 C14 118.2(2)
C10 C9 C2 121.4(2)
C14 C9 C2 120.2(2)
C8 C4 C21 126.3(2)
C8 C4 C5 107.5(2)
C21 C4 C5 125.5(2)
C40 C39 C44 117.5(3)
C40 C39 C7 121.0(2)
C44 C39 C7 121.5(2)
C2 C3 C8 109.0(2)
C2 C3 C15 128.0(2)
C8 C3 C15 122.9(2)
O1 C1 C2 127.4(2)
O1 C1 C7 126.4(2)
C2 C1 C7 105.5(2)
C22 C21 C26 118.0(2)
C22 C21 C4 121.0(2)
C26 C21 C4 120.9(2)
C38 C33 C34 117.7(3)
C38 C33 C6 120.0(2)
C34 C33 C6 122.2(3)
C6 C5 C27 124.9(2)
C6 C5 C4 109.9(2)
C27 C5 C4 124.9(2)
C3 C2 C9 129.7(2)
C3 C2 C1 109.5(2)
C9 C2 C1 120.6(2)
C8 C7 C6 102.25(18)
C8 C7 C39 113.5(2)
C6 C7 C39 110.56(18)
C8 C7 C1 99.94(18)
C6 C7 C1 125.7(2)
C39 C7 C1 104.55(18)
C19 C20 C15 121.2(3)
C31 C32 C27 120.9(2)
C21 C22 C23 120.8(3)
C30 C31 C32 120.5(3)
C31 C30 C29 119.5(2)
C17 C16 C15 119.8(3)
C39 C40 C41 121.1(3)
C43 C44 C39 121.0(3)
C42 C41 C40 120.7(3)
C25 C26 C21 120.8(3)
C29 C28 C27 121.1(3)
C13 C14 C9 120.9(3)
C30 C29 C28 120.4(3)
C37 C38 C33 122.3(3)
C9 C10 C11 120.7(3)
C12 C13 C14 120.0(3)
C33 C34 C35 120.1(3)
C43 C42 C41 118.8(3)
C24 C25 C26 120.7(3)
C24 C23 C22 120.0(3)
C42 C43 C44 120.9(3)
C18 C17 C16 120.7(3)
C18 C19 C20 119.8(3)
C19 C18 C17 120.3(3)
C36 C35 C34 119.9(3)
C25 C24 C23 119.7(3)
C11 C12 C13 120.3(3)
C37 C36 C35 120.8(4)
C12 C11 C10 119.9(3)
C36 C37 C38 119.2(4)

loop_
_geom_bond_atom_site_label_1
_geom_bond_atom_site_label_2
_geom_bond_distance
C8 C4 1.354(3)
C8 C3 1.454(3)
C8 C7 1.496(3)
C15 C20 1.386(3)
C15 C16 1.389(3)
C15 C3 1.478(3)
C27 C28 1.380(3)
C27 C32 1.383(3)
C27 C5 1.485(3)
C6 C5 1.351(3)
C6 C33 1.484(3)
C6 C7 1.527(3)
C9 C10 1.377(3)
C9 C14 1.395(3)
C9 C2 1.473(3)
O1 C1 1.203(3)
C4 C21 1.484(3)
C4 C5 1.486(3)
C39 C40 1.382(3)
C39 C44 1.382(3)
C39 C7 1.534(3)
C3 C2 1.367(3)
C1 C2 1.491(3)
C1 C7 1.557(3)
C21 C22 1.382(4)
C21 C26 1.387(3)
C33 C38 1.377(4)
C33 C34 1.380(4)
C20 C19 1.380(4)
C32 C31 1.375(3)
C22 C23 1.389(4)
C31 C30 1.361(4)
C30 C29 1.367(4)
C16 C17 1.386(4)
C40 C41 1.382(4)
C44 C43 1.381(4)
C41 C42 1.369(4)
C26 C25 1.374(4)
C28 C29 1.373(3)
C14 C13 1.372(4)
C38 C37 1.372(4)
C10 C11 1.386(4)
C13 C12 1.370(4)
C34 C35 1.397(5)
C42 C43 1.367(4)
C25 C24 1.363(5)
C23 C24 1.372(4)
C17 C18 1.367(4)
C19 C18 1.358(4)
C35 C36 1.363(5)
C12 C11 1.370(5)
C36 C37 1.354(5)
